data_4126275
loop_
_publ_author_name
'Anker, Mathew D.'
'Kefalidis, Christos E.'
'Yang, Yan'
'Fang, Jian'
'Hill, Michael S.'
'Mahon, Mary F.'
'Maron, Laurent'

_publ_section_title
;
 Alkaline Earth-centered CO Homologation, Reduction and Amine
 Carbonylation.
;
_journal_name_full 'Journal of the American Chemical Society'
_journal_paper_doi 10.1021/jacs.7b04926
_journal_year 2017
_chemical_formula_moiety 'C76 H110 Ca2 N5 O5, C3 H7'
_chemical_formula_sum 'C82 H129 Ca2 N5 O5'
_chemical_formula_weight 1345.05
_chemical_name_systematic
;
 ?
;
_space_group_crystal_system triclinic
_space_group_IT_number 2
_space_group_name_Hall '-P 1'
_space_group_name_H-M_alt 'P -1'
_symmetry_space_group_name_Hall '-P 1'
_symmetry_space_group_name_H-M 'P -1'
_atom_sites_solution_hydrogens geom
_atom_sites_solution_primary iterative
_audit_creation_date 2016-10-14
_audit_creation_method
;
Olex2 1.2
(compiled 2016.09.09 svn.r3337 for OlexSys, GUI svn.r5227)
;
_cell_angle_alpha 100.966(2)
_cell_angle_beta 91.498(2)
_cell_angle_gamma 110.918(2)
_cell_formula_units_Z 2
_cell_length_a 12.3369(3)
_cell_length_b 14.1438(3)
_cell_length_c 24.9534(6)
_cell_measurement_reflns_used 10764
_cell_measurement_temperature 150.00(10)
_cell_measurement_theta_max 73.3430
_cell_measurement_theta_min 3.4240
_cell_volume 3971.84(17)
_computing_cell_refinement 'CrysAlisPro 1.171.38.43 (Rigaku OD, 2015)'
_computing_data_collection 'CrysAlisPro 1.171.38.43 (Rigaku OD, 2015)'
_computing_data_reduction 'CrysAlisPro 1.171.38.43 (Rigaku OD, 2015)'
_computing_molecular_graphics 'Olex2 (Dolomanov et al., 2009)'
_computing_publication_material 'Olex2 (Dolomanov et al., 2009)'
_computing_structure_refinement 'ShelXL (Sheldrick, 2015)'
_computing_structure_solution 'olex2.solve (Bourhis et al., 2015)'
_diffrn_ambient_environment N~2~
_diffrn_ambient_temperature 150.00(10)
_diffrn_detector 'CCD plate'
_diffrn_detector_area_resol_mean 8.1150
_diffrn_detector_type EosS2
_diffrn_measured_fraction_theta_full 1.000
_diffrn_measured_fraction_theta_max 0.978
_diffrn_measurement_device 'four-circle diffractometer'
_diffrn_measurement_device_type 'SuperNova, Dual, Cu at zero, EosS2'
_diffrn_measurement_method '\w scans'
_diffrn_radiation_monochromator mirror
_diffrn_radiation_probe x-ray
_diffrn_radiation_type 'Cu K\a'
_diffrn_radiation_wavelength 1.54184
_diffrn_reflns_av_R_equivalents 0.0317
_diffrn_reflns_av_unetI/netI 0.0457
_diffrn_reflns_Laue_measured_fraction_full 1.000
_diffrn_reflns_Laue_measured_fraction_max 0.978
_diffrn_reflns_limit_h_max 15
_diffrn_reflns_limit_h_min -13
_diffrn_reflns_limit_k_max 12
_diffrn_reflns_limit_k_min -17
_diffrn_reflns_limit_l_max 30
_diffrn_reflns_limit_l_min -29
_diffrn_reflns_number 31950
_diffrn_reflns_point_group_measured_fraction_full 1.000
_diffrn_reflns_point_group_measured_fraction_max 0.978
_diffrn_reflns_theta_full 67.684
_diffrn_reflns_theta_max 73.519
_diffrn_reflns_theta_min 3.424
_diffrn_source 'micro-focus sealed X-ray tube'
_diffrn_source_type 'SuperNova (Cu) X-ray Source'
_exptl_absorpt_coefficient_mu 1.634
_exptl_absorpt_correction_T_max 1.00000
_exptl_absorpt_correction_T_min 0.83313
_exptl_absorpt_correction_type multi-scan
_exptl_absorpt_process_details
;
CrysAlisPro 1.171.38.43 (Rigaku Oxford Diffraction, 2015)
Empirical absorption correction using spherical harmonics,
 implemented in SCALE3 ABSPACK scaling algorithm.
;
_exptl_crystal_colour colorless
_exptl_crystal_density_diffrn 1.125
_exptl_crystal_description plate
_exptl_crystal_F_000 1472
_exptl_crystal_size_max 0.161
_exptl_crystal_size_mid 0.078
_exptl_crystal_size_min 0.05
_refine_diff_density_max 0.502
_refine_diff_density_min -0.457
_refine_diff_density_rms 0.044
_refine_ls_extinction_method none
_refine_ls_goodness_of_fit_ref 1.012
_refine_ls_hydrogen_treatment constr
_refine_ls_matrix_type full
_refine_ls_number_parameters 852
_refine_ls_number_reflns 15669
_refine_ls_number_restraints 7
_refine_ls_restrained_S_all 1.013
_refine_ls_R_factor_all 0.0637
_refine_ls_R_factor_gt 0.0460
_refine_ls_shift/su_max 0.001
_refine_ls_shift/su_mean 0.000
_refine_ls_structure_factor_coef Fsqd
_refine_ls_weighting_details 'w=1/[\s^2^(Fo^2^)+(0.0594P)^2^+0.9988P] where P=(Fo^2^+2Fc^2^)/3'
_refine_ls_weighting_scheme calc
_refine_ls_wR_factor_gt 0.1146
_refine_ls_wR_factor_ref 0.1258
_reflns_Friedel_coverage 0.000
_reflns_number_gt 12174
_reflns_number_total 15669
_reflns_threshold_expression 'I > 2\s(I)'
_cod_data_source_file ja7b04926_si_002.cif
_cod_data_source_block s16msh84_sq-cpd-25
_cod_database_code 4126275
_shelxl_version_number 2014-3
_chemical_oxdiff_usercomment 'Colourless Plates'
_shelx_space_group_comment
;
The symmetry employed for this shelxl refinement is uniquely defined
by the following loop, which should always be used as a source of
symmetry information in preference to the above space-group names.
They are only intended as comments.
;
_olex2_refinement_description
;
1. Fixed Uiso
 At 1.2 times of:
  All C(H) groups, All C(H,H) groups, All C(H,H,H,H) groups
 At 1.5 times of:
  All C(H,H,H) groups
2. Restrained distances
 C70-C69 \\sim C70A-C69 \\sim C71-C70 \\sim C71-C70A
 with sigma of 0.005
 C74-C73 \\sim C75-C74
 with sigma of 0.005
3. Others
 Fixed Sof: H69A(0.75) H69B(0.75) H69C(0.25) H69D(0.25) C70(0.75) H70A(0.75)
 H70B(0.75) H71A(0.75) H71B(0.75) H71C(0.25) H71D(0.25) H73A(0.75) H73B(0.75)
 H75A(0.75) H75B(0.75) C70A(0.25) H70C(0.25) H70D(0.25)
4.a Ternary CH refined with riding coordinates:
 C12(H12), C15(H15), C24(H24), C27(H27), C37(H37), C40(H40), C50(H50),
 C53(H53), C63(H63), C66(H66)
4.b Secondary CH2 refined with riding coordinates:
 C69(H69A,H69B), C69(H69C,H69D), C70(H70A,H70B), C71(H71A,H71B), C71(H71C,
 H71D), C72(H72A,H72B), C73(H73A,H73B), C74(H74A,H74B), C75(H75A,H75B),
 C76(H76A,H76B), C70A(H70C,H70D), C79(H79A,H79B), C78(H78A,H78B)
4.c Aromatic/amide H refined with riding coordinates:
 C3(H3), C8(H8), C9(H9), C10(H10), C20(H20), C21(H21), C22(H22), C30(H30),
 C33(H33), C34(H34), C35(H35), C43(H43), C46(H46), C47(H47), C48(H48), C56(H56),
  C59(H59), C60(H60), C61(H61)
4.d Idealised Me refined as rotating group:
 C1(H1A,H1B,H1C), C5(H5A,H5B,H5C), C13(H13A,H13B,H13C), C14(H14A,H14B,H14C),
 C16(H16A,H16B,H16C), C17(H17A,H17B,H17C), C25(H25A,H25B,H25C), C26(H26A,H26B,
 H26C), C28(H28A,H28B,H28C), C29(H29A,H29B,H29C), C38(H38A,H38B,H38C), C39(H39A,
 H39B,H39C), C41(H41A,H41B,H41C), C42(H42A,H42B,H42C), C51(H51A,H51B,H51C),
 C52(H52A,H52B,H52C), C54(H54A,H54B,H54C), C55(H55A,H55B,H55C), C64(H64A,H64B,
 H64C), C65(H65A,H65B,H65C), C67(H67A,H67B,H67C), C68(H68A,H68B,H68C), C77(H77A,
 H77B,H77C)
;

loop_
_space_group_symop_operation_xyz
'x, y, z'
'-x, -y, -z'

loop_
_atom_site_label
_atom_site_type_symbol
_atom_site_fract_x
_atom_site_fract_y
_atom_site_fract_z
_atom_site_U_iso_or_equiv
_atom_site_adp_type
_atom_site_occupancy
_atom_site_site_symmetry_order
_atom_site_calc_flag
_atom_site_refinement_flags_posn
_atom_site_refinement_flags_occupancy
_atom_site_disorder_assembly
_atom_site_disorder_group
Ca1 Ca 0.32174(3) 1.00178(3) 0.23183(2) 0.02351(9) Uani 1 1 d . . . .
Ca2 Ca 0.36504(3) 1.24650(3) 0.30687(2) 0.02431(9) Uani 1 1 d . . . .
O1 O 0.27397(12) 1.06923(10) 0.31676(5) 0.0312(3) Uani 1 1 d . . . .
O2 O 0.49080(11) 1.14938(11) 0.27087(6) 0.0324(3) Uani 1 1 d . . . .
O3 O 0.27940(13) 1.14311(10) 0.21645(6) 0.0337(3) Uani 1 1 d . . . .
O4 O 0.43311(13) 0.90088(11) 0.25888(6) 0.0370(3) Uani 1 1 d . . . .
O5 O 0.39219(15) 1.41364(11) 0.35895(6) 0.0417(4) Uani 1 1 d . . . .
N1 N 0.15209(14) 0.84208(12) 0.21975(6) 0.0271(3) Uani 1 1 d . . . .
N2 N 0.32062(14) 0.91922(12) 0.13745(6) 0.0271(3) Uani 1 1 d . . . .
N3 N 0.21650(14) 1.18386(12) 0.37176(6) 0.0270(3) Uani 1 1 d . . . .
N4 N 0.56168(14) 1.27037(13) 0.34892(7) 0.0316(4) Uani 1 1 d . . . .
N5 N 0.32644(17) 1.31485(13) 0.22343(7) 0.0359(4) Uani 1 1 d . . . .
C1 C 0.0266(2) 0.65840(16) 0.18708(10) 0.0419(5) Uani 1 1 d . . . .
H1A H 0.0474 0.6287 0.2164 0.063 Uiso 1 1 calc GR . . .
H1B H 0.0085 0.6077 0.1522 0.063 Uiso 1 1 calc GR . . .
H1C H -0.0418 0.6762 0.1956 0.063 Uiso 1 1 calc GR . . .
C2 C 0.12804(17) 0.75517(15) 0.18261(8) 0.0300(4) Uani 1 1 d . . . .
C3 C 0.19085(18) 0.74382(15) 0.13703(8) 0.0323(4) Uani 1 1 d . . . .
H3 H 0.1748 0.6742 0.1186 0.039 Uiso 1 1 calc R . . .
C4 C 0.27353(18) 0.81916(15) 0.11448(8) 0.0300(4) Uani 1 1 d . . . .
C5 C 0.3051(2) 0.77757(17) 0.05859(9) 0.0405(5) Uani 1 1 d . . . .
H5A H 0.2379 0.7563 0.0311 0.061 Uiso 1 1 calc GR . . .
H5B H 0.3265 0.7178 0.0605 0.061 Uiso 1 1 calc GR . . .
H5C H 0.3711 0.8319 0.0482 0.061 Uiso 1 1 calc GR . . .
C6 C 0.07155(17) 0.84450(14) 0.25975(8) 0.0293(4) Uani 1 1 d . . . .
C7 C 0.08312(18) 0.81554(15) 0.30986(8) 0.0335(4) Uani 1 1 d . . . .
C8 C 0.0049(2) 0.82355(17) 0.34825(10) 0.0420(5) Uani 1 1 d . . . .
H8 H 0.0111 0.8031 0.3820 0.050 Uiso 1 1 calc R . . .
C9 C -0.0819(2) 0.86078(19) 0.33819(10) 0.0483(6) Uani 1 1 d . . . .
H9 H -0.1342 0.8661 0.3648 0.058 Uiso 1 1 calc R . . .
C10 C -0.0915(2) 0.8899(2) 0.28929(11) 0.0483(6) Uani 1 1 d . . . .
H10 H -0.1509 0.9155 0.2826 0.058 Uiso 1 1 calc R . . .
C11 C -0.01628(19) 0.88280(17) 0.24936(9) 0.0373(5) Uani 1 1 d . . . .
C12 C 0.1775(2) 0.77649(17) 0.32348(9) 0.0386(5) Uani 1 1 d . . . .
H12 H 0.2211 0.7714 0.2905 0.046 Uiso 1 1 calc R . . .
C13 C 0.1269(3) 0.66773(19) 0.33653(12) 0.0579(7) Uani 1 1 d . . . .
H13A H 0.0884 0.6713 0.3703 0.087 Uiso 1 1 calc GR . . .
H13B H 0.1901 0.6425 0.3415 0.087 Uiso 1 1 calc GR . . .
H13C H 0.0701 0.6202 0.3061 0.087 Uiso 1 1 calc GR . . .
C14 C 0.2645(2) 0.8515(2) 0.37110(10) 0.0491(6) Uani 1 1 d . . . .
H14A H 0.2972 0.9203 0.3624 0.074 Uiso 1 1 calc GR . . .
H14B H 0.3275 0.8266 0.3770 0.074 Uiso 1 1 calc GR . . .
H14C H 0.2247 0.8558 0.4044 0.074 Uiso 1 1 calc GR . . .
C15 C -0.0317(2) 0.9126(2) 0.19520(10) 0.0464(6) Uani 1 1 d . . . .
H15 H 0.0405 0.9186 0.1765 0.056 Uiso 1 1 calc R . . .
C16 C -0.0459(2) 1.0166(2) 0.20262(12) 0.0540(6) Uani 1 1 d . . . .
H16A H -0.1165 1.0130 0.2206 0.081 Uiso 1 1 calc GR . . .
H16B H -0.0525 1.0335 0.1667 0.081 Uiso 1 1 calc GR . . .
H16C H 0.0222 1.0704 0.2253 0.081 Uiso 1 1 calc GR . . .
C17 C -0.1341(3) 0.8289(2) 0.15775(14) 0.0795(10) Uani 1 1 d . . . .
H17A H -0.1205 0.7637 0.1505 0.119 Uiso 1 1 calc GR . . .
H17B H -0.1417 0.8499 0.1230 0.119 Uiso 1 1 calc GR . . .
H17C H -0.2059 0.8193 0.1756 0.119 Uiso 1 1 calc GR . . .
C18 C 0.37606(18) 0.99050(15) 0.10355(7) 0.0302(4) Uani 1 1 d . . . .
C19 C 0.30711(19) 1.00904(16) 0.06371(8) 0.0342(4) Uani 1 1 d . . . .
C20 C 0.3606(2) 1.08622(19) 0.03524(9) 0.0433(5) Uani 1 1 d . . . .
H20 H 0.3147 1.1008 0.0091 0.052 Uiso 1 1 calc R . . .
C21 C 0.4788(2) 1.1418(2) 0.04426(10) 0.0513(6) Uani 1 1 d . . . .
H21 H 0.5139 1.1942 0.0245 0.062 Uiso 1 1 calc R . . .
C22 C 0.5463(2) 1.12132(19) 0.08204(9) 0.0457(6) Uani 1 1 d . . . .
H22 H 0.6281 1.1590 0.0874 0.055 Uiso 1 1 calc R . . .
C23 C 0.49732(18) 1.04692(17) 0.11242(8) 0.0345(4) Uani 1 1 d . . . .
C24 C 0.17639(19) 0.94943(17) 0.05133(8) 0.0372(5) Uani 1 1 d . . . .
H24 H 0.1552 0.8904 0.0706 0.045 Uiso 1 1 calc R . . .
C25 C 0.1406(2) 0.9041(2) -0.01031(10) 0.0534(6) Uani 1 1 d . . . .
H25A H 0.1540 0.9606 -0.0298 0.080 Uiso 1 1 calc GR . . .
H25B H 0.0578 0.8595 -0.0162 0.080 Uiso 1 1 calc GR . . .
H25C H 0.1873 0.8631 -0.0243 0.080 Uiso 1 1 calc GR . . .
C26 C 0.1082(2) 1.01703(19) 0.07311(10) 0.0465(6) Uani 1 1 d . . . .
H26A H 0.1270 1.0412 0.1129 0.070 Uiso 1 1 calc GR . . .
H26B H 0.0244 0.9766 0.0648 0.070 Uiso 1 1 calc GR . . .
H26C H 0.1292 1.0768 0.0557 0.070 Uiso 1 1 calc GR . . .
C27 C 0.57461(18) 1.02400(18) 0.15254(9) 0.0385(5) Uani 1 1 d . . . .
H27 H 0.5263 0.9979 0.1820 0.046 Uiso 1 1 calc R . . .
C28 C 0.6146(3) 0.9376(2) 0.12398(11) 0.0587(7) Uani 1 1 d . . . .
H28A H 0.5462 0.8752 0.1086 0.088 Uiso 1 1 calc GR . . .
H28B H 0.6619 0.9220 0.1507 0.088 Uiso 1 1 calc GR . . .
H28C H 0.6613 0.9604 0.0944 0.088 Uiso 1 1 calc GR . . .
C29 C 0.6804(2) 1.1185(2) 0.18029(11) 0.0540(6) Uani 1 1 d . . . .
H29A H 0.7335 1.1418 0.1529 0.081 Uiso 1 1 calc GR . . .
H29B H 0.7209 1.1001 0.2086 0.081 Uiso 1 1 calc GR . . .
H29C H 0.6547 1.1743 0.1972 0.081 Uiso 1 1 calc GR . . .
C30 C 0.20484(17) 1.08944(15) 0.35104(7) 0.0292(4) Uani 1 1 d . . . .
H30 H 0.1444 1.0341 0.3612 0.035 Uiso 1 1 calc R . . .
C31 C 0.14101(17) 1.20227(15) 0.41161(8) 0.0282(4) Uani 1 1 d . . . .
C32 C 0.14833(18) 1.18005(15) 0.46397(8) 0.0325(4) Uani 1 1 d . . . .
C33 C 0.07496(19) 1.20340(17) 0.50167(8) 0.0380(5) Uani 1 1 d . . . .
H33 H 0.0782 1.1875 0.5368 0.046 Uiso 1 1 calc R . . .
C34 C -0.0017(2) 1.24865(18) 0.48949(9) 0.0408(5) Uani 1 1 d . . . .
H34 H -0.0507 1.2636 0.5159 0.049 Uiso 1 1 calc R . . .
C35 C -0.00672(19) 1.27200(18) 0.43875(9) 0.0392(5) Uani 1 1 d . . . .
H35 H -0.0589 1.3041 0.4304 0.047 Uiso 1 1 calc R . . .
C36 C 0.06330(18) 1.24942(16) 0.39923(8) 0.0337(4) Uani 1 1 d . . . .
C37 C 0.2306(2) 1.13151(18) 0.48177(8) 0.0394(5) Uani 1 1 d . . . .
H37 H 0.2871 1.1323 0.4537 0.047 Uiso 1 1 calc R . . .
C38 C 0.2998(2) 1.1924(2) 0.53701(10) 0.0527(6) Uani 1 1 d . . . .
H38A H 0.3467 1.2632 0.5340 0.079 Uiso 1 1 calc GR . . .
H38B H 0.3514 1.1585 0.5476 0.079 Uiso 1 1 calc GR . . .
H38C H 0.2459 1.1945 0.5649 0.079 Uiso 1 1 calc GR . . .
C39 C 0.1646(3) 1.01886(19) 0.48531(11) 0.0542(6) Uani 1 1 d . . . .
H39A H 0.1134 1.0167 0.5148 0.081 Uiso 1 1 calc GR . . .
H39B H 0.2206 0.9872 0.4931 0.081 Uiso 1 1 calc GR . . .
H39C H 0.1177 0.9805 0.4503 0.081 Uiso 1 1 calc GR . . .
C40 C 0.0527(2) 1.27679(18) 0.34409(9) 0.0405(5) Uani 1 1 d . . . .
H40 H 0.1077 1.2550 0.3207 0.049 Uiso 1 1 calc R . . .
C41 C 0.0870(2) 1.3937(2) 0.35083(12) 0.0579(7) Uani 1 1 d . . . .
H41A H 0.0309 1.4159 0.3716 0.087 Uiso 1 1 calc GR . . .
H41B H 0.0871 1.4108 0.3146 0.087 Uiso 1 1 calc GR . . .
H41C H 0.1652 1.4293 0.3706 0.087 Uiso 1 1 calc GR . . .
C42 C -0.0707(2) 1.2196(2) 0.31513(10) 0.0522(6) Uani 1 1 d . . . .
H42A H -0.0930 1.1450 0.3128 0.078 Uiso 1 1 calc GR . . .
H42B H -0.0730 1.2330 0.2781 0.078 Uiso 1 1 calc GR . . .
H42C H -0.1253 1.2442 0.3359 0.078 Uiso 1 1 calc GR . . .
C43 C 0.57082(17) 1.19885(15) 0.31048(8) 0.0315(4) Uani 1 1 d . . . .
H43 H 0.6391 1.1826 0.3117 0.038 Uiso 1 1 calc R . . .
C44 C 0.65160(17) 1.32249(17) 0.39328(9) 0.0357(5) Uani 1 1 d . . . .
C45 C 0.66296(18) 1.27499(19) 0.43623(9) 0.0402(5) Uani 1 1 d . . . .
C46 C 0.7441(2) 1.3339(2) 0.48165(10) 0.0506(6) Uani 1 1 d . . . .
H46 H 0.7523 1.3028 0.5113 0.061 Uiso 1 1 calc R . . .
C47 C 0.8119(2) 1.4359(2) 0.48400(12) 0.0608(8) Uani 1 1 d . . . .
H47 H 0.8655 1.4751 0.5154 0.073 Uiso 1 1 calc R . . .
C48 C 0.8023(2) 1.4812(2) 0.44108(12) 0.0583(7) Uani 1 1 d . . . .
H48 H 0.8502 1.5516 0.4430 0.070 Uiso 1 1 calc R . . .
C49 C 0.72365(19) 1.42618(18) 0.39451(10) 0.0445(6) Uani 1 1 d . . . .
C50 C 0.5935(2) 1.1621(2) 0.43485(10) 0.0464(6) Uani 1 1 d . . . .
H50 H 0.5294 1.1367 0.4042 0.056 Uiso 1 1 calc R . . .
C51 C 0.5380(3) 1.1463(3) 0.48785(14) 0.0841(11) Uani 1 1 d . . . .
H51A H 0.5992 1.1642 0.5180 0.126 Uiso 1 1 calc GR . . .
H51B H 0.4862 1.0737 0.4836 0.126 Uiso 1 1 calc GR . . .
H51C H 0.4928 1.1910 0.4961 0.126 Uiso 1 1 calc GR . . .
C52 C 0.6708(2) 1.0978(2) 0.42267(12) 0.0564(7) Uani 1 1 d . . . .
H52A H 0.7019 1.1055 0.3873 0.085 Uiso 1 1 calc GR . . .
H52B H 0.6244 1.0247 0.4211 0.085 Uiso 1 1 calc GR . . .
H52C H 0.7355 1.1223 0.4517 0.085 Uiso 1 1 calc GR . . .
C53 C 0.7217(2) 1.47249(18) 0.34529(11) 0.0479(6) Uani 1 1 d . . . .
H53 H 0.6399 1.4422 0.3271 0.057 Uiso 1 1 calc R . . .
C54 C 0.7993(3) 1.4399(2) 0.30448(12) 0.0590(7) Uani 1 1 d . . . .
H54A H 0.8799 1.4671 0.3216 0.088 Uiso 1 1 calc GR . . .
H54B H 0.7963 1.4678 0.2716 0.088 Uiso 1 1 calc GR . . .
H54C H 0.7713 1.3641 0.2942 0.088 Uiso 1 1 calc GR . . .
C55 C 0.7581(3) 1.5903(2) 0.35850(15) 0.0702(9) Uani 1 1 d . . . .
H55A H 0.7120 1.6104 0.3867 0.105 Uiso 1 1 calc GR . . .
H55B H 0.7444 1.6136 0.3253 0.105 Uiso 1 1 calc GR . . .
H55C H 0.8411 1.6225 0.3720 0.105 Uiso 1 1 calc GR . . .
C56 C 0.2942(2) 1.22112(16) 0.19434(8) 0.0353(5) Uani 1 1 d . . . .
H56 H 0.2811 1.2099 0.1556 0.042 Uiso 1 1 calc R . . .
C57 C 0.3314(2) 1.39506(16) 0.19464(8) 0.0382(5) Uani 1 1 d . . . .
C58 C 0.4405(2) 1.46185(17) 0.18391(9) 0.0424(5) Uani 1 1 d . . . .
C59 C 0.4434(2) 1.53993(18) 0.15639(10) 0.0486(6) Uani 1 1 d . . . .
H59 H 0.5163 1.5847 0.1483 0.058 Uiso 1 1 calc R . . .
C60 C 0.3431(3) 1.55328(19) 0.14081(10) 0.0515(6) Uani 1 1 d . . . .
H60 H 0.3469 1.6067 0.1221 0.062 Uiso 1 1 calc R . . .
C61 C 0.2373(2) 1.48907(18) 0.15243(10) 0.0483(6) Uani 1 1 d . . . .
H61 H 0.1685 1.4993 0.1418 0.058 Uiso 1 1 calc R . . .
C62 C 0.2282(2) 1.40889(17) 0.17952(9) 0.0404(5) Uani 1 1 d . . . .
C63 C 0.5529(2) 1.44932(19) 0.20029(11) 0.0515(6) Uani 1 1 d . . . .
H63 H 0.5465 1.4309 0.2371 0.062 Uiso 1 1 calc R . . .
C64 C 0.5698(3) 1.3603(2) 0.16028(13) 0.0678(8) Uani 1 1 d . . . .
H64A H 0.5038 1.2957 0.1596 0.102 Uiso 1 1 calc GR . . .
H64B H 0.6423 1.3532 0.1722 0.102 Uiso 1 1 calc GR . . .
H64C H 0.5740 1.3751 0.1234 0.102 Uiso 1 1 calc GR . . .
C65 C 0.6608(3) 1.5489(2) 0.20555(16) 0.0751(9) Uani 1 1 d . . . .
H65A H 0.6724 1.5667 0.1695 0.113 Uiso 1 1 calc GR . . .
H65B H 0.7296 1.5381 0.2194 0.113 Uiso 1 1 calc GR . . .
H65C H 0.6492 1.6056 0.2311 0.113 Uiso 1 1 calc GR . . .
C66 C 0.1088(2) 1.33929(18) 0.18979(10) 0.0452(6) Uani 1 1 d . . . .
H66 H 0.1188 1.3056 0.2203 0.054 Uiso 1 1 calc R . . .
C67 C 0.0279(3) 1.3992(2) 0.20666(11) 0.0570(7) Uani 1 1 d . . . .
H67A H 0.0691 1.4596 0.2361 0.085 Uiso 1 1 calc GR . . .
H67B H -0.0421 1.3538 0.2196 0.085 Uiso 1 1 calc GR . . .
H67C H 0.0054 1.4222 0.1749 0.085 Uiso 1 1 calc GR . . .
C68 C 0.0484(2) 1.2539(2) 0.13896(12) 0.0559(7) Uani 1 1 d . . . .
H68A H 0.0406 1.2854 0.1081 0.084 Uiso 1 1 calc GR . . .
H68B H -0.0291 1.2108 0.1466 0.084 Uiso 1 1 calc GR . . .
H68C H 0.0951 1.2108 0.1297 0.084 Uiso 1 1 calc GR . . .
C69 C 0.4265(2) 0.79936(18) 0.23053(9) 0.0431(5) Uani 1 1 d D . . .
H69A H 0.4799 0.8049 0.2014 0.052 Uiso 0.75 1 calc R P A 1
H69B H 0.3460 0.7562 0.2138 0.052 Uiso 0.75 1 calc R P A 1
H69C H 0.4286 0.7961 0.1906 0.052 Uiso 0.25 1 calc R P B 2
H69D H 0.3532 0.7454 0.2366 0.052 Uiso 0.25 1 calc R P B 2
C70 C 0.4633(3) 0.7534(2) 0.27506(13) 0.0488(8) Uani 0.75 1 d D P C 1
H70A H 0.4969 0.7015 0.2595 0.059 Uiso 0.75 1 calc R P C 1
H70B H 0.3969 0.7209 0.2953 0.059 Uiso 0.75 1 calc R P C 1
C71 C 0.5555(3) 0.8492(2) 0.31188(13) 0.0630(8) Uani 1 1 d D . . .
H71A H 0.5478 0.8469 0.3510 0.076 Uiso 0.75 1 calc R P C 1
H71B H 0.6349 0.8529 0.3039 0.076 Uiso 0.75 1 calc R P C 1
H71C H 0.6368 0.8682 0.3277 0.076 Uiso 0.25 1 calc R P C 2
H71D H 0.5007 0.8150 0.3368 0.076 Uiso 0.25 1 calc R P C 2
C72 C 0.5332(2) 0.94198(19) 0.29895(10) 0.0474(6) Uani 1 1 d . . . .
H72A H 0.5177 0.9832 0.3325 0.057 Uiso 1 1 calc R . . .
H72B H 0.6017 0.9871 0.2841 0.057 Uiso 1 1 calc R . . .
C73 C 0.4002(3) 1.42892(18) 0.41839(9) 0.0524(6) Uani 1 1 d D . . .
H73A H 0.4479 1.3928 0.4313 0.063 Uiso 0.75 1 calc R P D 1
H73B H 0.3216 1.4020 0.4310 0.063 Uiso 0.75 1 calc R P D 1
C74 C 0.4566(3) 1.54328(17) 0.43953(10) 0.0541(6) Uani 1 1 d D . E 1
H74A H 0.5426 1.5653 0.4443 0.065 Uiso 1 1 calc R . E 1
H74B H 0.4291 1.5649 0.4750 0.065 Uiso 1 1 calc R . E 1
C75 C 0.4182(2) 1.58805(17) 0.39508(10) 0.0464(6) Uani 1 1 d D . . .
H75A H 0.4756 1.6577 0.3945 0.056 Uiso 0.75 1 calc R P E 1
H75B H 0.3410 1.5928 0.4005 0.056 Uiso 0.75 1 calc R P E 1
C76 C 0.4125(2) 1.51057(16) 0.34268(9) 0.0410(5) Uani 1 1 d . . . .
H76A H 0.3481 1.5038 0.3159 0.049 Uiso 1 1 calc R . . .
H76B H 0.4867 1.5328 0.3258 0.049 Uiso 1 1 calc R . . .
C70A C 0.5318(9) 0.7827(10) 0.2542(3) 0.061(3) Uani 0.25 1 d D P C 2
H70C H 0.5134 0.7089 0.2549 0.073 Uiso 0.25 1 calc R P C 2
H70D H 0.5993 0.8065 0.2329 0.073 Uiso 0.25 1 calc R P C 2
C79 C 0.0550(3) 0.5068(3) -0.01585(12) 0.0686(8) Uani 1 1 d . . . .
H79A H 0.1251 0.5293 0.0106 0.082 Uiso 1 1 calc R . . .
H79B H 0.0469 0.4396 -0.0396 0.082 Uiso 1 1 calc R . . .
C78 C 0.0694(3) 0.5851(3) -0.05010(15) 0.0846(11) Uani 1 1 d . . . .
H78A H 0.0747 0.6514 -0.0263 0.101 Uiso 1 1 calc R . . .
H78B H -0.0002 0.5615 -0.0770 0.101 Uiso 1 1 calc R . . .
C77 C 0.1797(3) 0.6032(3) -0.08105(16) 0.1064(15) Uani 1 1 d . . . .
H77A H 0.1738 0.5381 -0.1055 0.160 Uiso 1 1 calc GR . . .
H77B H 0.2489 0.6273 -0.0545 0.160 Uiso 1 1 calc GR . . .
H77C H 0.1862 0.6555 -0.1027 0.160 Uiso 1 1 calc GR . . .

loop_
_atom_site_aniso_label
_atom_site_aniso_U_11
_atom_site_aniso_U_22
_atom_site_aniso_U_33
_atom_site_aniso_U_23
_atom_site_aniso_U_13
_atom_site_aniso_U_12
Ca1 0.02635(19) 0.02274(18) 0.02189(17) 0.00258(13) 0.00309(13) 0.01067(15)
Ca2 0.02766(19) 0.02183(18) 0.02321(18) 0.00363(13) 0.00309(14) 0.00943(14)
O1 0.0392(8) 0.0278(7) 0.0282(7) 0.0048(5) 0.0127(6) 0.0142(6)
O2 0.0262(7) 0.0324(7) 0.0328(7) -0.0020(6) 0.0010(6) 0.0085(6)
O3 0.0436(8) 0.0277(7) 0.0308(7) 0.0053(6) -0.0030(6) 0.0154(6)
O4 0.0407(8) 0.0336(8) 0.0377(8) 0.0024(6) -0.0051(6) 0.0181(7)
O5 0.0671(11) 0.0270(7) 0.0313(8) 0.0026(6) 0.0027(7) 0.0199(7)
N1 0.0297(8) 0.0239(8) 0.0276(8) 0.0036(6) 0.0041(6) 0.0107(7)
N2 0.0303(8) 0.0300(8) 0.0230(7) 0.0028(6) 0.0034(6) 0.0147(7)
N3 0.0307(8) 0.0262(8) 0.0249(8) 0.0040(6) 0.0078(6) 0.0116(7)
N4 0.0262(8) 0.0287(8) 0.0348(9) -0.0015(7) -0.0010(7) 0.0084(7)
N5 0.0558(11) 0.0277(9) 0.0272(8) 0.0059(7) 0.0013(8) 0.0194(8)
C1 0.0456(13) 0.0253(10) 0.0471(13) 0.0033(9) 0.0057(10) 0.0062(9)
C2 0.0336(10) 0.0258(10) 0.0311(10) 0.0042(8) 0.0001(8) 0.0125(8)
C3 0.0401(11) 0.0254(10) 0.0319(10) -0.0012(8) -0.0010(8) 0.0166(9)
C4 0.0352(10) 0.0328(10) 0.0251(9) 0.0000(8) -0.0001(8) 0.0196(9)
C5 0.0530(14) 0.0390(12) 0.0312(11) -0.0021(9) 0.0061(9) 0.0235(11)
C6 0.0289(10) 0.0218(9) 0.0340(10) 0.0037(7) 0.0078(8) 0.0064(8)
C7 0.0362(11) 0.0251(10) 0.0367(11) 0.0074(8) 0.0088(9) 0.0078(8)
C8 0.0464(13) 0.0367(12) 0.0417(12) 0.0133(10) 0.0174(10) 0.0106(10)
C9 0.0434(13) 0.0504(14) 0.0526(14) 0.0139(11) 0.0245(11) 0.0163(11)
C10 0.0365(12) 0.0561(15) 0.0591(15) 0.0161(12) 0.0164(11) 0.0225(11)
C11 0.0331(11) 0.0371(11) 0.0421(12) 0.0075(9) 0.0084(9) 0.0136(9)
C12 0.0500(13) 0.0364(12) 0.0342(11) 0.0120(9) 0.0106(9) 0.0190(10)
C13 0.077(2) 0.0397(14) 0.0622(17) 0.0191(12) 0.0118(14) 0.0238(14)
C14 0.0537(15) 0.0510(14) 0.0465(14) 0.0121(11) 0.0018(11) 0.0232(12)
C15 0.0472(14) 0.0585(15) 0.0474(13) 0.0139(11) 0.0096(11) 0.0342(12)
C16 0.0561(16) 0.0549(16) 0.0618(16) 0.0211(13) 0.0132(13) 0.0282(13)
C17 0.109(3) 0.0630(19) 0.068(2) 0.0012(15) -0.0282(19) 0.042(2)
C18 0.0364(11) 0.0342(10) 0.0215(9) 0.0016(7) 0.0061(8) 0.0170(9)
C19 0.0445(12) 0.0377(11) 0.0235(9) 0.0037(8) 0.0049(8) 0.0202(10)
C20 0.0547(14) 0.0501(14) 0.0296(11) 0.0120(10) 0.0067(10) 0.0228(12)
C21 0.0615(16) 0.0537(15) 0.0420(13) 0.0194(11) 0.0183(12) 0.0194(13)
C22 0.0417(13) 0.0524(14) 0.0398(12) 0.0102(11) 0.0147(10) 0.0127(11)
C23 0.0353(11) 0.0406(12) 0.0273(10) 0.0027(8) 0.0089(8) 0.0155(9)
C24 0.0424(12) 0.0416(12) 0.0302(10) 0.0040(9) -0.0028(9) 0.0208(10)
C25 0.0604(16) 0.0628(16) 0.0361(12) -0.0037(11) -0.0093(11) 0.0301(14)
C26 0.0476(14) 0.0498(14) 0.0461(13) 0.0048(11) 0.0039(11) 0.0253(12)
C27 0.0319(11) 0.0510(13) 0.0341(11) 0.0062(9) 0.0072(9) 0.0181(10)
C28 0.0595(17) 0.0726(19) 0.0534(15) 0.0041(13) 0.0023(13) 0.0402(15)
C29 0.0375(13) 0.0663(17) 0.0508(15) 0.0048(12) 0.0018(11) 0.0146(12)
C30 0.0337(10) 0.0283(10) 0.0251(9) 0.0064(7) 0.0090(8) 0.0100(8)
C31 0.0277(9) 0.0265(9) 0.0279(9) 0.0017(7) 0.0076(7) 0.0087(8)
C32 0.0350(11) 0.0306(10) 0.0279(10) 0.0022(8) 0.0074(8) 0.0093(9)
C33 0.0431(12) 0.0414(12) 0.0266(10) 0.0041(9) 0.0114(9) 0.0132(10)
C34 0.0395(12) 0.0457(13) 0.0352(11) 0.0012(9) 0.0151(9) 0.0163(10)
C35 0.0331(11) 0.0438(12) 0.0431(12) 0.0048(10) 0.0094(9) 0.0190(10)
C36 0.0333(11) 0.0350(11) 0.0332(10) 0.0052(8) 0.0082(8) 0.0138(9)
C37 0.0467(13) 0.0473(13) 0.0266(10) 0.0061(9) 0.0070(9) 0.0210(11)
C38 0.0510(15) 0.0684(17) 0.0359(12) 0.0035(12) -0.0005(11) 0.0228(13)
C39 0.0730(18) 0.0448(14) 0.0481(14) 0.0126(11) 0.0016(13) 0.0245(13)
C40 0.0429(12) 0.0511(13) 0.0376(12) 0.0138(10) 0.0101(9) 0.0268(11)
C41 0.0584(16) 0.0518(15) 0.0568(16) 0.0219(13) -0.0103(13) 0.0084(13)
C42 0.0579(16) 0.0483(14) 0.0433(13) 0.0037(11) -0.0033(11) 0.0149(12)
C43 0.0238(9) 0.0309(10) 0.0378(11) 0.0046(8) 0.0035(8) 0.0088(8)
C44 0.0243(10) 0.0384(11) 0.0376(11) -0.0059(9) 0.0006(8) 0.0110(9)
C45 0.0293(11) 0.0532(14) 0.0348(11) -0.0016(10) 0.0021(8) 0.0169(10)
C46 0.0401(13) 0.0724(18) 0.0370(12) -0.0058(11) 0.0002(10) 0.0273(13)
C47 0.0396(14) 0.0711(19) 0.0526(16) -0.0252(14) -0.0122(11) 0.0183(13)
C48 0.0409(14) 0.0446(15) 0.0672(18) -0.0175(13) -0.0052(12) 0.0051(11)
C49 0.0326(11) 0.0368(12) 0.0533(14) -0.0094(10) -0.0003(10) 0.0100(10)
C50 0.0358(12) 0.0590(15) 0.0428(13) 0.0151(11) 0.0005(10) 0.0138(11)
C51 0.076(2) 0.108(3) 0.067(2) 0.032(2) 0.0273(17) 0.024(2)
C52 0.0532(15) 0.0497(15) 0.0624(17) 0.0099(12) -0.0128(13) 0.0166(13)
C53 0.0366(12) 0.0321(12) 0.0691(17) 0.0025(11) 0.0051(11) 0.0102(10)
C54 0.0608(17) 0.0527(16) 0.0727(18) 0.0193(14) 0.0158(14) 0.0284(14)
C55 0.0637(18) 0.0345(14) 0.103(2) 0.0037(14) 0.0156(17) 0.0117(13)
C56 0.0511(13) 0.0330(11) 0.0251(10) 0.0045(8) -0.0023(9) 0.0205(10)
C57 0.0645(15) 0.0289(10) 0.0245(10) 0.0035(8) 0.0024(9) 0.0222(10)
C58 0.0649(15) 0.0351(12) 0.0323(11) 0.0063(9) 0.0051(10) 0.0248(11)
C59 0.0674(17) 0.0355(12) 0.0447(13) 0.0130(10) 0.0086(12) 0.0189(12)
C60 0.0756(18) 0.0381(13) 0.0488(14) 0.0186(11) 0.0034(13) 0.0259(13)
C61 0.0658(16) 0.0411(13) 0.0463(13) 0.0154(11) 0.0011(12) 0.0267(12)
C62 0.0635(15) 0.0337(11) 0.0294(10) 0.0069(8) 0.0019(10) 0.0243(11)
C63 0.0624(16) 0.0439(14) 0.0549(15) 0.0178(11) 0.0078(12) 0.0237(12)
C64 0.077(2) 0.0650(19) 0.078(2) 0.0210(16) 0.0253(17) 0.0425(17)
C65 0.0632(19) 0.065(2) 0.102(3) 0.0315(18) 0.0012(18) 0.0230(16)
C66 0.0632(16) 0.0431(13) 0.0421(12) 0.0180(10) 0.0108(11) 0.0297(12)
C67 0.0792(19) 0.0623(17) 0.0513(15) 0.0222(13) 0.0187(14) 0.0462(16)
C68 0.0595(17) 0.0420(14) 0.0684(17) 0.0070(12) 0.0061(13) 0.0236(13)
C69 0.0556(14) 0.0402(12) 0.0404(12) 0.0014(10) -0.0011(10) 0.0300(11)
C70 0.064(2) 0.0456(19) 0.0474(19) 0.0103(15) 0.0004(17) 0.0327(18)
C71 0.0625(18) 0.0606(17) 0.0709(19) 0.0139(14) -0.0190(14) 0.0306(15)
C72 0.0460(14) 0.0464(14) 0.0480(13) 0.0061(11) -0.0108(11) 0.0181(11)
C73 0.0824(19) 0.0410(13) 0.0301(11) 0.0016(10) -0.0015(11) 0.0220(13)
C74 0.0739(18) 0.0399(13) 0.0442(14) 0.0034(11) -0.0006(12) 0.0191(13)
C75 0.0614(15) 0.0321(12) 0.0457(13) 0.0002(10) -0.0016(11) 0.0218(11)
C76 0.0551(14) 0.0306(11) 0.0414(12) 0.0100(9) 0.0115(10) 0.0190(10)
C70A 0.077(8) 0.076(8) 0.050(6) 0.000(6) 0.000(6) 0.060(7)
C79 0.0610(18) 0.071(2) 0.0567(17) 0.0053(15) -0.0042(14) 0.0089(16)
C78 0.075(2) 0.086(2) 0.070(2) 0.0131(18) -0.0048(17) 0.0048(19)
C77 0.084(3) 0.122(3) 0.070(2) 0.010(2) 0.014(2) -0.010(2)

loop_
_atom_type_symbol
_atom_type_description
_atom_type_scat_dispersion_real
_atom_type_scat_dispersion_imag
_atom_type_scat_source
C C 0.0181 0.0091 'International Tables Vol C Tables 4.2.6.8 and 6.1.1.4'
H H 0.0000 0.0000 'International Tables Vol C Tables 4.2.6.8 and 6.1.1.4'
Ca Ca 0.3641 1.2855 'International Tables Vol C Tables 4.2.6.8 and 6.1.1.4'
N N 0.0311 0.0180 'International Tables Vol C Tables 4.2.6.8 and 6.1.1.4'
O O 0.0492 0.0322 'International Tables Vol C Tables 4.2.6.8 and 6.1.1.4'

loop_
_geom_angle_atom_site_label_1
_geom_angle_atom_site_label_2
_geom_angle_atom_site_label_3
_geom_angle
_geom_angle_site_symmetry_1
_geom_angle_site_symmetry_3
O1 Ca1 Ca2 44.34(3) . .
O1 Ca1 O2 75.01(5) . .
O1 Ca1 O4 101.22(5) . .
O1 Ca1 N1 92.49(5) . .
O1 Ca1 N2 165.92(5) . .
O2 Ca1 Ca2 46.25(3) . .
O2 Ca1 O4 85.05(5) . .
O2 Ca1 N1 162.71(5) . .
O2 Ca1 N2 116.84(5) . .
O3 Ca1 Ca2 44.41(3) . .
O3 Ca1 O1 76.33(5) . .
O3 Ca1 O2 75.11(5) . .
O3 Ca1 O4 160.01(5) . .
O3 Ca1 N1 114.04(5) . .
O3 Ca1 N2 98.69(5) . .
O4 Ca1 Ca2 120.89(4) . .
N1 Ca1 Ca2 129.80(4) . .
N1 Ca1 O4 85.78(5) . .
N2 Ca1 Ca2 138.10(4) . .
N2 Ca1 O4 87.90(5) . .
N2 Ca1 N1 77.38(5) . .
O1 Ca2 Ca1 42.42(3) . .
O1 Ca2 O2 71.48(5) . .
O1 Ca2 O3 73.15(5) . .
O1 Ca2 N3 54.14(5) . .
O1 Ca2 N4 94.80(5) . .
O1 Ca2 N5 124.90(5) . .
O2 Ca2 Ca1 43.57(3) . .
O2 Ca2 N3 122.06(5) . .
O2 Ca2 N4 53.54(5) . .
O2 Ca2 N5 101.49(5) . .
O3 Ca2 Ca1 42.40(3) . .
O3 Ca2 O2 71.51(5) . .
O3 Ca2 N3 106.29(5) . .
O3 Ca2 N4 124.43(5) . .
O3 Ca2 N5 53.84(5) . .
O5 Ca2 Ca1 179.17(4) . .
O5 Ca2 O1 136.88(5) . .
O5 Ca2 O2 137.15(5) . .
O5 Ca2 O3 137.62(5) . .
O5 Ca2 N3 84.34(5) . .
O5 Ca2 N4 87.68(6) . .
O5 Ca2 N5 85.86(5) . .
N3 Ca2 Ca1 94.87(4) . .
N3 Ca2 N5 124.12(6) . .
N4 Ca2 Ca1 92.81(4) . .
N4 Ca2 N3 108.93(6) . .
N4 Ca2 N5 125.45(6) . .
N5 Ca2 Ca1 94.39(4) . .
Ca1 O1 Ca2 93.24(5) . .
C30 O1 Ca1 155.16(13) . .
C30 O1 Ca2 94.21(11) . .
Ca1 O2 Ca2 90.19(5) . .
C43 O2 Ca1 149.59(13) . .
C43 O2 Ca2 92.51(11) . .
Ca1 O3 Ca2 93.19(5) . .
C56 O3 Ca1 153.59(14) . .
C56 O3 Ca2 94.91(12) . .
C69 O4 Ca1 126.80(12) . .
C72 O4 Ca1 124.79(13) . .
C72 O4 C69 107.26(16) . .
C73 O5 Ca2 118.13(12) . .
C76 O5 Ca2 131.34(12) . .
C76 O5 C73 110.32(16) . .
C2 N1 Ca1 128.42(13) . .
C2 N1 C6 117.76(16) . .
C6 N1 Ca1 113.80(11) . .
C4 N2 Ca1 127.78(13) . .
C4 N2 C18 118.40(16) . .
C18 N2 Ca1 113.80(11) . .
C30 N3 Ca2 89.93(11) . .
C30 N3 C31 118.77(16) . .
C31 N3 Ca2 150.79(12) . .
C43 N4 Ca2 91.93(12) . .
C43 N4 C44 120.55(17) . .
C44 N4 Ca2 147.47(13) . .
C56 N5 Ca2 88.43(12) . .
C56 N5 C57 116.99(17) . .
C57 N5 Ca2 154.16(13) . .
H1A C1 H1B 109.5 . .
H1A C1 H1C 109.5 . .
H1B C1 H1C 109.5 . .
C2 C1 H1A 109.5 . .
C2 C1 H1B 109.5 . .
C2 C1 H1C 109.5 . .
N1 C2 C1 120.32(18) . .
N1 C2 C3 124.67(18) . .
C3 C2 C1 115.01(18) . .
C2 C3 H3 114.9 . .
C4 C3 C2 130.20(18) . .
C4 C3 H3 114.9 . .
N2 C4 C3 125.09(17) . .
N2 C4 C5 120.51(19) . .
C3 C4 C5 114.37(18) . .
C4 C5 H5A 109.5 . .
C4 C5 H5B 109.5 . .
C4 C5 H5C 109.5 . .
H5A C5 H5B 109.5 . .
H5A C5 H5C 109.5 . .
H5B C5 H5C 109.5 . .
C7 C6 N1 121.22(18) . .
C7 C6 C11 120.22(18) . .
C11 C6 N1 118.45(18) . .
C6 C7 C12 122.24(18) . .
C8 C7 C6 118.7(2) . .
C8 C7 C12 119.1(2) . .
C7 C8 H8 119.3 . .
C9 C8 C7 121.3(2) . .
C9 C8 H8 119.3 . .
C8 C9 H9 120.3 . .
C10 C9 C8 119.4(2) . .
C10 C9 H9 120.3 . .
C9 C10 H10 119.2 . .
C9 C10 C11 121.7(2) . .
C11 C10 H10 119.2 . .
C6 C11 C15 121.07(19) . .
C10 C11 C6 118.7(2) . .
C10 C11 C15 120.2(2) . .
C7 C12 H12 107.7 . .
C7 C12 C13 112.2(2) . .
C7 C12 C14 111.60(18) . .
C13 C12 H12 107.7 . .
C14 C12 H12 107.7 . .
C14 C12 C13 109.8(2) . .
C12 C13 H13A 109.5 . .
C12 C13 H13B 109.5 . .
C12 C13 H13C 109.5 . .
H13A C13 H13B 109.5 . .
H13A C13 H13C 109.5 . .
H13B C13 H13C 109.5 . .
C12 C14 H14A 109.5 . .
C12 C14 H14B 109.5 . .
C12 C14 H14C 109.5 . .
H14A C14 H14B 109.5 . .
H14A C14 H14C 109.5 . .
H14B C14 H14C 109.5 . .
C11 C15 H15 107.5 . .
C11 C15 C16 112.6(2) . .
C11 C15 C17 111.2(2) . .
C16 C15 H15 107.5 . .
C16 C15 C17 110.2(2) . .
C17 C15 H15 107.5 . .
C15 C16 H16A 109.5 . .
C15 C16 H16B 109.5 . .
C15 C16 H16C 109.5 . .
H16A C16 H16B 109.5 . .
H16A C16 H16C 109.5 . .
H16B C16 H16C 109.5 . .
C15 C17 H17A 109.5 . .
C15 C17 H17B 109.5 . .
C15 C17 H17C 109.5 . .
H17A C17 H17B 109.5 . .
H17A C17 H17C 109.5 . .
H17B C17 H17C 109.5 . .
C19 C18 N2 119.46(18) . .
C23 C18 N2 120.33(18) . .
C23 C18 C19 120.06(19) . .
C18 C19 C24 122.70(19) . .
C20 C19 C18 118.7(2) . .
C20 C19 C24 118.6(2) . .
C19 C20 H20 119.4 . .
C21 C20 C19 121.1(2) . .
C21 C20 H20 119.4 . .
C20 C21 H21 120.0 . .
C20 C21 C22 119.9(2) . .
C22 C21 H21 120.0 . .
C21 C22 H22 119.3 . .
C21 C22 C23 121.4(2) . .
C23 C22 H22 119.3 . .
C18 C23 C27 121.14(19) . .
C22 C23 C18 118.7(2) . .
C22 C23 C27 120.1(2) . .
C19 C24 H24 107.8 . .
C19 C24 C25 111.96(19) . .
C19 C24 C26 111.27(18) . .
C25 C24 H24 107.8 . .
C26 C24 H24 107.8 . .
C26 C24 C25 110.05(19) . .
C24 C25 H25A 109.5 . .
C24 C25 H25B 109.5 . .
C24 C25 H25C 109.5 . .
H25A C25 H25B 109.5 . .
H25A C25 H25C 109.5 . .
H25B C25 H25C 109.5 . .
C24 C26 H26A 109.5 . .
C24 C26 H26B 109.5 . .
C24 C26 H26C 109.5 . .
H26A C26 H26B 109.5 . .
H26A C26 H26C 109.5 . .
H26B C26 H26C 109.5 . .
C23 C27 H27 107.5 . .
C23 C27 C28 110.57(19) . .
C23 C27 C29 113.9(2) . .
C28 C27 H27 107.5 . .
C29 C27 H27 107.5 . .
C29 C27 C28 109.7(2) . .
C27 C28 H28A 109.5 . .
C27 C28 H28B 109.5 . .
C27 C28 H28C 109.5 . .
H28A C28 H28B 109.5 . .
H28A C28 H28C 109.5 . .
H28B C28 H28C 109.5 . .
C27 C29 H29A 109.5 . .
C27 C29 H29B 109.5 . .
C27 C29 H29C 109.5 . .
H29A C29 H29B 109.5 . .
H29A C29 H29C 109.5 . .
H29B C29 H29C 109.5 . .
O1 C30 N3 120.97(18) . .
O1 C30 H30 119.5 . .
N3 C30 H30 119.5 . .
C32 C31 N3 121.22(18) . .
C36 C31 N3 119.03(17) . .
C36 C31 C32 119.63(18) . .
C31 C32 C37 123.79(18) . .
C33 C32 C31 118.3(2) . .
C33 C32 C37 117.89(19) . .
C32 C33 H33 118.9 . .
C34 C33 C32 122.1(2) . .
C34 C33 H33 118.9 . .
C33 C34 H34 120.4 . .
C35 C34 C33 119.3(2) . .
C35 C34 H34 120.4 . .
C34 C35 H35 119.4 . .
C34 C35 C36 121.3(2) . .
C36 C35 H35 119.4 . .
C31 C36 C40 122.21(18) . .
C35 C36 C31 119.40(19) . .
C35 C36 C40 118.4(2) . .
C32 C37 H37 108.2 . .
C32 C37 C38 111.48(19) . .
C32 C37 C39 111.2(2) . .
C38 C37 H37 108.2 . .
C38 C37 C39 109.5(2) . .
C39 C37 H37 108.2 . .
C37 C38 H38A 109.5 . .
C37 C38 H38B 109.5 . .
C37 C38 H38C 109.5 . .
H38A C38 H38B 109.5 . .
H38A C38 H38C 109.5 . .
H38B C38 H38C 109.5 . .
C37 C39 H39A 109.5 . .
C37 C39 H39B 109.5 . .
C37 C39 H39C 109.5 . .
H39A C39 H39B 109.5 . .
H39A C39 H39C 109.5 . .
H39B C39 H39C 109.5 . .
C36 C40 H40 108.2 . .
C36 C40 C41 110.47(19) . .
C36 C40 C42 111.26(19) . .
C41 C40 H40 108.2 . .
C41 C40 C42 110.4(2) . .
C42 C40 H40 108.2 . .
C40 C41 H41A 109.5 . .
C40 C41 H41B 109.5 . .
C40 C41 H41C 109.5 . .
H41A C41 H41B 109.5 . .
H41A C41 H41C 109.5 . .
H41B C41 H41C 109.5 . .
C40 C42 H42A 109.5 . .
C40 C42 H42B 109.5 . .
C40 C42 H42C 109.5 . .
H42A C42 H42B 109.5 . .
H42A C42 H42C 109.5 . .
H42B C42 H42C 109.5 . .
O2 C43 N4 122.01(18) . .
O2 C43 H43 119.0 . .
N4 C43 H43 119.0 . .
C45 C44 N4 121.12(19) . .
C45 C44 C49 120.7(2) . .
C49 C44 N4 118.0(2) . .
C44 C45 C46 118.5(2) . .
C44 C45 C50 122.52(19) . .
C46 C45 C50 118.9(2) . .
C45 C46 H46 119.5 . .
C47 C46 C45 121.1(3) . .
C47 C46 H46 119.5 . .
C46 C47 H47 120.0 . .
C48 C47 C46 120.0(2) . .
C48 C47 H47 120.0 . .
C47 C48 H48 119.2 . .
C47 C48 C49 121.5(3) . .
C49 C48 H48 119.2 . .
C44 C49 C53 120.4(2) . .
C48 C49 C44 118.1(3) . .
C48 C49 C53 121.3(2) . .
C45 C50 H50 107.9 . .
C45 C50 C51 112.1(2) . .
C45 C50 C52 110.3(2) . .
C51 C50 H50 107.9 . .
C51 C50 C52 110.6(2) . .
C52 C50 H50 107.9 . .
C50 C51 H51A 109.5 . .
C50 C51 H51B 109.5 . .
C50 C51 H51C 109.5 . .
H51A C51 H51B 109.5 . .
H51A C51 H51C 109.5 . .
H51B C51 H51C 109.5 . .
C50 C52 H52A 109.5 . .
C50 C52 H52B 109.5 . .
C50 C52 H52C 109.5 . .
H52A C52 H52B 109.5 . .
H52A C52 H52C 109.5 . .
H52B C52 H52C 109.5 . .
C49 C53 H53 107.6 . .
C49 C53 C54 108.9(2) . .
C49 C53 C55 114.4(2) . .
C54 C53 H53 107.6 . .
C55 C53 H53 107.6 . .
C55 C53 C54 110.3(2) . .
C53 C54 H54A 109.5 . .
C53 C54 H54B 109.5 . .
C53 C54 H54C 109.5 . .
H54A C54 H54B 109.5 . .
H54A C54 H54C 109.5 . .
H54B C54 H54C 109.5 . .
C53 C55 H55A 109.5 . .
C53 C55 H55B 109.5 . .
C53 C55 H55C 109.5 . .
H55A C55 H55B 109.5 . .
H55A C55 H55C 109.5 . .
H55B C55 H55C 109.5 . .
O3 C56 N5 121.91(18) . .
O3 C56 H56 119.0 . .
N5 C56 H56 119.0 . .
C58 C57 N5 119.3(2) . .
C62 C57 N5 120.0(2) . .
C62 C57 C58 120.6(2) . .
C57 C58 C63 121.7(2) . .
C59 C58 C57 118.4(2) . .
C59 C58 C63 119.9(2) . .
C58 C59 H59 119.3 . .
C60 C59 C58 121.4(3) . .
C60 C59 H59 119.3 . .
C59 C60 H60 120.1 . .
C61 C60 C59 119.7(2) . .
C61 C60 H60 120.1 . .
C60 C61 H61 119.1 . .
C60 C61 C62 121.7(2) . .
C62 C61 H61 119.1 . .
C57 C62 C66 122.86(19) . .
C61 C62 C57 118.0(2) . .
C61 C62 C66 119.1(2) . .
C58 C63 H63 107.4 . .
C58 C63 C64 111.2(2) . .
C58 C63 C65 113.1(2) . .
C64 C63 H63 107.4 . .
C64 C63 C65 110.0(3) . .
C65 C63 H63 107.4 . .
C63 C64 H64A 109.5 . .
C63 C64 H64B 109.5 . .
C63 C64 H64C 109.5 . .
H64A C64 H64B 109.5 . .
H64A C64 H64C 109.5 . .
H64B C64 H64C 109.5 . .
C63 C65 H65A 109.5 . .
C63 C65 H65B 109.5 . .
C63 C65 H65C 109.5 . .
H65A C65 H65B 109.5 . .
H65A C65 H65C 109.5 . .
H65B C65 H65C 109.5 . .
C62 C66 H66 108.1 . .
C62 C66 C67 112.7(2) . .
C62 C66 C68 111.3(2) . .
C67 C66 H66 108.1 . .
C68 C66 H66 108.1 . .
C68 C66 C67 108.3(2) . .
C66 C67 H67A 109.5 . .
C66 C67 H67B 109.5 . .
C66 C67 H67C 109.5 . .
H67A C67 H67B 109.5 . .
H67A C67 H67C 109.5 . .
H67B C67 H67C 109.5 . .
C66 C68 H68A 109.5 . .
C66 C68 H68B 109.5 . .
C66 C68 H68C 109.5 . .
H68A C68 H68B 109.5 . .
H68A C68 H68C 109.5 . .
H68B C68 H68C 109.5 . .
O4 C69 H69A 110.9 . .
O4 C69 H69B 110.9 . .
O4 C69 H69C 110.4 . .
O4 C69 H69D 110.4 . .
O4 C69 C70 104.46(19) . .
O4 C69 C70A 106.5(4) . .
H69A C69 H69B 108.9 . .
H69C C69 H69D 108.6 . .
C70 C69 H69A 110.9 . .
C70 C69 H69B 110.9 . .
C70A C69 H69C 110.4 . .
C70A C69 H69D 110.4 . .
C69 C70 H70A 111.4 . .
C69 C70 H70B 111.4 . .
C69 C70 C71 102.0(2) . .
H70A C70 H70B 109.2 . .
C71 C70 H70A 111.4 . .
C71 C70 H70B 111.4 . .
C70 C71 H71A 110.6 . .
C70 C71 H71B 110.6 . .
H71A C71 H71B 108.7 . .
H71C C71 H71D 109.7 . .
C72 C71 C70 105.9(2) . .
C72 C71 H71A 110.6 . .
C72 C71 H71B 110.6 . .
C72 C71 H71C 112.0 . .
C72 C71 H71D 112.0 . .
C70A C71 H71C 112.0 . .
C70A C71 H71D 112.0 . .
C70A C71 C72 98.8(4) . .
O4 C72 C71 106.39(19) . .
O4 C72 H72A 110.5 . .
O4 C72 H72B 110.5 . .
C71 C72 H72A 110.5 . .
C71 C72 H72B 110.5 . .
H72A C72 H72B 108.6 . .
O5 C73 H73A 110.6 . .
O5 C73 H73B 110.6 . .
O5 C73 C74 105.60(19) . .
H73A C73 H73B 108.8 . .
C74 C73 H73A 110.6 . .
C74 C73 H73B 110.6 . .
C73 C74 H74A 111.1 . .
C73 C74 H74B 111.1 . .
C73 C74 C75 103.5(2) . .
H74A C74 H74B 109.0 . .
C75 C74 H74A 111.1 . .
C75 C74 H74B 111.1 . .
C74 C75 H75A 111.1 . .
C74 C75 H75B 111.1 . .
C74 C75 C76 103.24(18) . .
H75A C75 H75B 109.1 . .
C76 C75 H75A 111.1 . .
C76 C75 H75B 111.1 . .
O5 C76 C75 105.68(17) . .
O5 C76 H76A 110.6 . .
O5 C76 H76B 110.6 . .
C75 C76 H76A 110.6 . .
C75 C76 H76B 110.6 . .
H76A C76 H76B 108.7 . .
C69 C70A H70C 111.3 . .
C69 C70A H70D 111.3 . .
C71 C70A C69 102.5(3) . .
C71 C70A H70C 111.3 . .
C71 C70A H70D 111.3 . .
H70C C70A H70D 109.2 . .
C79 C79 H79A 109.5 2_565 .
C79 C79 H79B 109.5 2_565 .
H79A C79 H79B 108.1 . .
C78 C79 C79 110.6(4) . 2_565
C78 C79 H79A 109.5 . .
C78 C79 H79B 109.5 . .
C79 C78 H78A 109.2 . .
C79 C78 H78B 109.2 . .
C79 C78 C77 112.2(3) . .
H78A C78 H78B 107.9 . .
C77 C78 H78A 109.2 . .
C77 C78 H78B 109.2 . .
C78 C77 H77A 109.5 . .
C78 C77 H77B 109.5 . .
C78 C77 H77C 109.5 . .
H77A C77 H77B 109.5 . .
H77A C77 H77C 109.5 . .
H77B C77 H77C 109.5 . .

loop_
_geom_bond_atom_site_label_1
_geom_bond_atom_site_label_2
_geom_bond_distance
_geom_bond_site_symmetry_2
Ca1 Ca2 3.4545(5) .
Ca1 O1 2.3338(13) .
Ca1 O2 2.3809(14) .
Ca1 O3 2.3330(14) .
Ca1 O4 2.4694(14) .
Ca1 N1 2.4300(16) .
Ca1 N2 2.4188(15) .
Ca2 O1 2.4183(14) .
Ca2 O2 2.4953(14) .
Ca2 O3 2.4212(14) .
Ca2 O5 2.3733(14) .
Ca2 N3 2.5113(16) .
Ca2 N4 2.4995(17) .
Ca2 N5 2.5572(17) .
O1 C30 1.288(2) .
O2 C43 1.278(2) .
O3 C56 1.284(2) .
O4 C69 1.447(2) .
O4 C72 1.437(3) .
O5 C73 1.453(3) .
O5 C76 1.442(2) .
N1 C2 1.323(2) .
N1 C6 1.431(2) .
N2 C4 1.325(2) .
N2 C18 1.436(3) .
N3 C30 1.291(2) .
N3 C31 1.431(2) .
N4 C43 1.294(3) .
N4 C44 1.428(2) .
N5 C56 1.298(3) .
N5 C57 1.439(2) .
C1 H1A 0.9800 .
C1 H1B 0.9800 .
C1 H1C 0.9800 .
C1 C2 1.515(3) .
C2 C3 1.409(3) .
C3 H3 0.9500 .
C3 C4 1.405(3) .
C4 C5 1.524(3) .
C5 H5A 0.9800 .
C5 H5B 0.9800 .
C5 H5C 0.9800 .
C6 C7 1.407(3) .
C6 C11 1.412(3) .
C7 C8 1.396(3) .
C7 C12 1.512(3) .
C8 H8 0.9500 .
C8 C9 1.387(3) .
C9 H9 0.9500 .
C9 C10 1.375(4) .
C10 H10 0.9500 .
C10 C11 1.393(3) .
C11 C15 1.517(3) .
C12 H12 1.0000 .
C12 C13 1.542(3) .
C12 C14 1.527(3) .
C13 H13A 0.9800 .
C13 H13B 0.9800 .
C13 H13C 0.9800 .
C14 H14A 0.9800 .
C14 H14B 0.9800 .
C14 H14C 0.9800 .
C15 H15 1.0000 .
C15 C16 1.520(3) .
C15 C17 1.523(4) .
C16 H16A 0.9800 .
C16 H16B 0.9800 .
C16 H16C 0.9800 .
C17 H17A 0.9800 .
C17 H17B 0.9800 .
C17 H17C 0.9800 .
C18 C19 1.412(3) .
C18 C23 1.409(3) .
C19 C20 1.392(3) .
C19 C24 1.520(3) .
C20 H20 0.9500 .
C20 C21 1.376(4) .
C21 H21 0.9500 .
C21 C22 1.379(4) .
C22 H22 0.9500 .
C22 C23 1.386(3) .
C23 C27 1.520(3) .
C24 H24 1.0000 .
C24 C25 1.536(3) .
C24 C26 1.523(3) .
C25 H25A 0.9800 .
C25 H25B 0.9800 .
C25 H25C 0.9800 .
C26 H26A 0.9800 .
C26 H26B 0.9800 .
C26 H26C 0.9800 .
C27 H27 1.0000 .
C27 C28 1.538(3) .
C27 C29 1.524(3) .
C28 H28A 0.9800 .
C28 H28B 0.9800 .
C28 H28C 0.9800 .
C29 H29A 0.9800 .
C29 H29B 0.9800 .
C29 H29C 0.9800 .
C30 H30 0.9500 .
C31 C32 1.409(3) .
C31 C36 1.407(3) .
C32 C33 1.397(3) .
C32 C37 1.513(3) .
C33 H33 0.9500 .
C33 C34 1.374(3) .
C34 H34 0.9500 .
C34 C35 1.373(3) .
C35 H35 0.9500 .
C35 C36 1.394(3) .
C36 C40 1.513(3) .
C37 H37 1.0000 .
C37 C38 1.527(3) .
C37 C39 1.530(3) .
C38 H38A 0.9800 .
C38 H38B 0.9800 .
C38 H38C 0.9800 .
C39 H39A 0.9800 .
C39 H39B 0.9800 .
C39 H39C 0.9800 .
C40 H40 1.0000 .
C40 C41 1.527(3) .
C40 C42 1.528(3) .
C41 H41A 0.9800 .
C41 H41B 0.9800 .
C41 H41C 0.9800 .
C42 H42A 0.9800 .
C42 H42B 0.9800 .
C42 H42C 0.9800 .
C43 H43 0.9500 .
C44 C45 1.397(3) .
C44 C49 1.412(3) .
C45 C46 1.402(3) .
C45 C50 1.512(3) .
C46 H46 0.9500 .
C46 C47 1.374(4) .
C47 H47 0.9500 .
C47 C48 1.371(4) .
C48 H48 0.9500 .
C48 C49 1.399(3) .
C49 C53 1.501(4) .
C50 H50 1.0000 .
C50 C51 1.523(4) .
C50 C52 1.535(4) .
C51 H51A 0.9800 .
C51 H51B 0.9800 .
C51 H51C 0.9800 .
C52 H52A 0.9800 .
C52 H52B 0.9800 .
C52 H52C 0.9800 .
C53 H53 1.0000 .
C53 C54 1.534(4) .
C53 C55 1.529(3) .
C54 H54A 0.9800 .
C54 H54B 0.9800 .
C54 H54C 0.9800 .
C55 H55A 0.9800 .
C55 H55B 0.9800 .
C55 H55C 0.9800 .
C56 H56 0.9500 .
C57 C58 1.408(3) .
C57 C62 1.408(3) .
C58 C59 1.398(3) .
C58 C63 1.515(4) .
C59 H59 0.9500 .
C59 C60 1.374(4) .
C60 H60 0.9500 .
C60 C61 1.373(4) .
C61 H61 0.9500 .
C61 C62 1.400(3) .
C62 C66 1.511(3) .
C63 H63 1.0000 .
C63 C64 1.531(4) .
C63 C65 1.534(4) .
C64 H64A 0.9800 .
C64 H64B 0.9800 .
C64 H64C 0.9800 .
C65 H65A 0.9800 .
C65 H65B 0.9800 .
C65 H65C 0.9800 .
C66 H66 1.0000 .
C66 C67 1.543(3) .
C66 C68 1.533(3) .
C67 H67A 0.9800 .
C67 H67B 0.9800 .
C67 H67C 0.9800 .
C68 H68A 0.9800 .
C68 H68B 0.9800 .
C68 H68C 0.9800 .
C69 H69A 0.9900 .
C69 H69B 0.9900 .
C69 H69C 0.9900 .
C69 H69D 0.9900 .
C69 C70 1.524(3) .
C69 C70A 1.524(4) .
C70 H70A 0.9900 .
C70 H70B 0.9900 .
C70 C71 1.531(3) .
C71 H71A 0.9900 .
C71 H71B 0.9900 .
C71 H71C 0.9900 .
C71 H71D 0.9900 .
C71 C72 1.523(3) .
C71 C70A 1.519(4) .
C72 H72A 0.9900 .
C72 H72B 0.9900 .
C73 H73A 0.9900 .
C73 H73B 0.9900 .
C73 C74 1.494(3) .
C74 H74A 0.9900 .
C74 H74B 0.9900 .
C74 C75 1.520(3) .
C75 H75A 0.9900 .
C75 H75B 0.9900 .
C75 C76 1.520(3) .
C76 H76A 0.9900 .
C76 H76B 0.9900 .
C70A H70C 0.9900 .
C70A H70D 0.9900 .
C79 C79 1.559(6) 2_565
C79 H79A 0.9900 .
C79 H79B 0.9900 .
C79 C78 1.488(5) .
C78 H78A 0.9900 .
C78 H78B 0.9900 .
C78 C77 1.548(5) .
C77 H77A 0.9800 .
C77 H77B 0.9800 .
C77 H77C 0.9800 .

loop_
_geom_torsion_atom_site_label_1
_geom_torsion_atom_site_label_2
_geom_torsion_atom_site_label_3
_geom_torsion_atom_site_label_4
_geom_torsion
_geom_torsion_site_symmetry_1
Ca1 O1 C30 N3 -116.1(3) .
Ca1 O2 C43 N4 -95.0(3) .
Ca1 O3 C56 N5 -117.5(3) .
Ca1 O4 C69 C70 -154.16(18) .
Ca1 O4 C69 C70A 165.8(6) .
Ca1 O4 C72 C71 167.19(17) .
Ca1 N1 C2 C1 170.62(14) .
Ca1 N1 C2 C3 -9.6(3) .
Ca1 N1 C6 C7 -88.43(19) .
Ca1 N1 C6 C11 87.73(19) .
Ca1 N2 C4 C3 16.3(3) .
Ca1 N2 C4 C5 -165.42(14) .
Ca1 N2 C18 C19 -108.40(17) .
Ca1 N2 C18 C23 67.2(2) .
Ca2 O1 C30 N3 -9.0(2) .
Ca2 O2 C43 N4 -0.4(2) .
Ca2 O3 C56 N5 -10.1(2) .
Ca2 O5 C73 C74 160.97(17) .
Ca2 O5 C76 C75 178.08(15) .
Ca2 N3 C30 O1 8.62(19) .
Ca2 N3 C31 C32 -124.1(2) .
Ca2 N3 C31 C36 51.9(3) .
Ca2 N4 C43 O2 0.4(2) .
Ca2 N4 C44 C45 99.8(3) .
Ca2 N4 C44 C49 -75.8(3) .
Ca2 N5 C56 O3 9.5(2) .
Ca2 N5 C57 C58 65.4(4) .
Ca2 N5 C57 C62 -111.9(3) .
O4 C69 C70 C71 -34.8(3) .
O4 C69 C70A C71 27.7(9) .
O5 C73 C74 C75 30.0(3) .
N1 C2 C3 C4 -13.3(3) .
N1 C6 C7 C8 177.37(18) .
N1 C6 C7 C12 -2.4(3) .
N1 C6 C11 C10 -177.03(19) .
N1 C6 C11 C15 4.9(3) .
N2 C18 C19 C20 173.29(18) .
N2 C18 C19 C24 -5.6(3) .
N2 C18 C23 C22 -174.60(18) .
N2 C18 C23 C27 8.1(3) .
N3 C31 C32 C33 177.69(18) .
N3 C31 C32 C37 -2.8(3) .
N3 C31 C36 C35 -177.06(18) .
N3 C31 C36 C40 3.0(3) .
N4 C44 C45 C46 -172.85(19) .
N4 C44 C45 C50 8.8(3) .
N4 C44 C49 C48 172.5(2) .
N4 C44 C49 C53 -12.2(3) .
N5 C57 C58 C59 -179.35(19) .
N5 C57 C58 C63 2.0(3) .
N5 C57 C62 C61 178.88(19) .
N5 C57 C62 C66 -3.0(3) .
C1 C2 C3 C4 166.6(2) .
C2 N1 C6 C7 89.8(2) .
C2 N1 C6 C11 -94.0(2) .
C2 C3 C4 N2 9.6(3) .
C2 C3 C4 C5 -168.8(2) .
C4 N2 C18 C19 70.1(2) .
C4 N2 C18 C23 -114.3(2) .
C6 N1 C2 C1 -7.4(3) .
C6 N1 C2 C3 172.47(18) .
C6 C7 C8 C9 -1.0(3) .
C6 C7 C12 C13 -122.4(2) .
C6 C7 C12 C14 114.0(2) .
C6 C11 C15 C16 -133.7(2) .
C6 C11 C15 C17 102.0(3) .
C7 C6 C11 C10 -0.8(3) .
C7 C6 C11 C15 -178.9(2) .
C7 C8 C9 C10 0.4(4) .
C8 C7 C12 C13 57.8(3) .
C8 C7 C12 C14 -65.8(3) .
C8 C9 C10 C11 0.1(4) .
C9 C10 C11 C6 0.1(4) .
C9 C10 C11 C15 178.2(2) .
C10 C11 C15 C16 48.3(3) .
C10 C11 C15 C17 -76.0(3) .
C11 C6 C7 C8 1.3(3) .
C11 C6 C7 C12 -178.53(19) .
C12 C7 C8 C9 178.8(2) .
C18 N2 C4 C3 -161.95(19) .
C18 N2 C4 C5 16.3(3) .
C18 C19 C20 C21 1.9(3) .
C18 C19 C24 C25 -128.5(2) .
C18 C19 C24 C26 107.9(2) .
C18 C23 C27 C28 87.0(2) .
C18 C23 C27 C29 -148.9(2) .
C19 C18 C23 C22 1.0(3) .
C19 C18 C23 C27 -176.26(18) .
C19 C20 C21 C22 0.0(4) .
C20 C19 C24 C25 52.6(3) .
C20 C19 C24 C26 -71.0(3) .
C20 C21 C22 C23 -1.4(4) .
C21 C22 C23 C18 0.9(3) .
C21 C22 C23 C27 178.2(2) .
C22 C23 C27 C28 -90.2(3) .
C22 C23 C27 C29 33.8(3) .
C23 C18 C19 C20 -2.4(3) .
C23 C18 C19 C24 178.74(18) .
C24 C19 C20 C21 -179.2(2) .
C30 N3 C31 C32 67.6(2) .
C30 N3 C31 C36 -116.4(2) .
C31 N3 C30 O1 -177.06(17) .
C31 C32 C33 C34 -1.2(3) .
C31 C32 C37 C38 130.2(2) .
C31 C32 C37 C39 -107.3(2) .
C31 C36 C40 C41 -117.7(2) .
C31 C36 C40 C42 119.2(2) .
C32 C31 C36 C35 -1.0(3) .
C32 C31 C36 C40 179.03(19) .
C32 C33 C34 C35 -0.1(3) .
C33 C32 C37 C38 -50.3(3) .
C33 C32 C37 C39 72.2(2) .
C33 C34 C35 C36 0.9(3) .
C34 C35 C36 C31 -0.3(3) .
C34 C35 C36 C40 179.7(2) .
C35 C36 C40 C41 62.3(3) .
C35 C36 C40 C42 -60.7(3) .
C36 C31 C32 C33 1.7(3) .
C36 C31 C32 C37 -178.75(19) .
C37 C32 C33 C34 179.2(2) .
C43 N4 C44 C45 -76.8(3) .
C43 N4 C44 C49 107.6(2) .
C44 N4 C43 O2 178.55(19) .
C44 C45 C46 C47 -0.5(3) .
C44 C45 C50 C51 -132.1(3) .
C44 C45 C50 C52 104.1(2) .
C44 C49 C53 C54 -81.6(3) .
C44 C49 C53 C55 154.4(2) .
C45 C44 C49 C48 -3.1(3) .
C45 C44 C49 C53 172.2(2) .
C45 C46 C47 C48 -1.1(4) .
C46 C45 C50 C51 49.5(3) .
C46 C45 C50 C52 -74.2(3) .
C46 C47 C48 C49 0.6(4) .
C47 C48 C49 C44 1.5(4) .
C47 C48 C49 C53 -173.8(2) .
C48 C49 C53 C54 93.6(3) .
C48 C49 C53 C55 -30.4(3) .
C49 C44 C45 C46 2.6(3) .
C49 C44 C45 C50 -175.7(2) .
C50 C45 C46 C47 177.9(2) .
C56 N5 C57 C58 -103.5(2) .
C56 N5 C57 C62 79.2(3) .
C57 N5 C56 O3 -175.3(2) .
C57 C58 C59 C60 1.2(3) .
C57 C58 C63 C64 77.7(3) .
C57 C58 C63 C65 -158.0(2) .
C57 C62 C66 C67 142.0(2) .
C57 C62 C66 C68 -96.1(3) .
C58 C57 C62 C61 1.5(3) .
C58 C57 C62 C66 179.7(2) .
C58 C59 C60 C61 0.1(4) .
C59 C58 C63 C64 -100.9(3) .
C59 C58 C63 C65 23.4(3) .
C59 C60 C61 C62 -0.6(4) .
C60 C61 C62 C57 -0.2(3) .
C60 C61 C62 C66 -178.5(2) .
C61 C62 C66 C67 -39.8(3) .
C61 C62 C66 C68 82.1(3) .
C62 C57 C58 C59 -2.0(3) .
C62 C57 C58 C63 179.4(2) .
C63 C58 C59 C60 179.8(2) .
C69 O4 C72 C71 -24.4(3) .
C69 C70 C71 C72 20.0(3) .
C69 C70 C71 C70A -64.2(4) .
C70 C69 C70A C71 -64.9(5) .
C70 C71 C72 O4 1.6(3) .
C70 C71 C70A C69 64.4(5) .
C72 O4 C69 C70 37.7(3) .
C72 O4 C69 C70A -2.3(6) .
C72 C71 C70A C69 -40.1(8) .
C73 O5 C76 C75 -7.4(3) .
C73 C74 C75 C76 -34.0(3) .
C74 C75 C76 O5 25.6(3) .
C76 O5 C73 C74 -14.4(3) .
C70A C69 C70 C71 63.7(4) .
C70A C71 C72 O4 40.5(5) .
C79 C79 C78 C77 178.4(3) 2_565
